data_2237422
loop_
_publ_author_name
'Schustereit, Tanja'
'Schleid, Thomas'
'Hartenbach, Ingo'

_publ_section_title
;
 The defect scheelite-type lanthanum(III) <i>ortho</i>-oxidomolybdate(VI)
 La~0.667~[MoO~4~]
;
_journal_coeditor_code WM2715
_journal_issue 2
_journal_name_full 'Acta Crystallographica Section E'
_journal_page_first i7
_journal_paper_doi 10.1107/S1600536813000731
_journal_volume 69
_journal_year 2013
_chemical_formula_iupac 'La0.667 [Mo O4]'
_chemical_formula_structural 'La0.667 [Mo O4]'
_chemical_formula_sum 'La0.667 Mo O4'
_chemical_formula_weight 252.59
_chemical_name_common 'lanthanum(III) molybdate(VI)'
_chemical_name_systematic
;
Lanthanum(III) <i>ortho</i>-tetraoxidomolybdate(VI)
;
_space_group_IT_number 88
_symmetry_cell_setting tetragonal
_symmetry_space_group_name_Hall '-I 4ad'
_symmetry_space_group_name_H-M 'I 41/a :2'
_atom_sites_solution_primary direct
_atom_sites_solution_secondary difmap
_audit_creation_method SHELXL-97
_cell_angle_alpha 90.00
_cell_angle_beta 90.00
_cell_angle_gamma 90.00
_cell_formula_units_Z 4
_cell_length_a 5.3599(3)
_cell_length_b 5.3599(3)
_cell_length_c 11.9425(7)
_cell_measurement_reflns_used 1769
_cell_measurement_temperature 293(2)
_cell_measurement_theta_max 30.51
_cell_measurement_theta_min 0.41
_cell_volume 343.09(3)
_computing_cell_refinement 'SCALEPACK (Otwinowski & Minor, 1997)'
_computing_data_collection 'COLLECT (Nonius, 1998)'
_computing_data_reduction 'SCALEPACK and DENZO (Otwinowski & Minor, 1997)'
_computing_molecular_graphics 'DIAMOND (Brandenburg, 2006)'
_computing_publication_material 'SHELXL97 (Sheldrick, 2008)'
_computing_structure_refinement 'SHELXL97 (Sheldrick, 2008)'
_computing_structure_solution 'SHELXS97 (Sheldrick, 2008)'
_diffrn_ambient_temperature 293(2)
_diffrn_measured_fraction_theta_full 1.000
_diffrn_measured_fraction_theta_max 1.000
_diffrn_measurement_device_type 'Nonius KappaCCD'
_diffrn_measurement_method '\w and \f scans'
_diffrn_radiation_monochromator graphite
_diffrn_radiation_source 'fine-focus sealed tube'
_diffrn_radiation_type MoK\a
_diffrn_radiation_wavelength 0.71073
_diffrn_reflns_av_R_equivalents 0.0463
_diffrn_reflns_av_sigmaI/netI 0.0223
_diffrn_reflns_limit_h_max 7
_diffrn_reflns_limit_h_min -7
_diffrn_reflns_limit_k_max 7
_diffrn_reflns_limit_k_min -7
_diffrn_reflns_limit_l_max 16
_diffrn_reflns_limit_l_min -16
_diffrn_reflns_number 2577
_diffrn_reflns_theta_full 30.42
_diffrn_reflns_theta_max 30.42
_diffrn_reflns_theta_min 4.17
_exptl_absorpt_coefficient_mu 11.737
_exptl_absorpt_correction_T_max 0.480
_exptl_absorpt_correction_T_min 0.291
_exptl_absorpt_correction_type numerical
_exptl_absorpt_process_details '(X-SHAPE; Stoe & Cie, 1995)'
_exptl_crystal_colour colourless
_exptl_crystal_density_diffrn 4.890
_exptl_crystal_density_method 'not measured'
_exptl_crystal_description irregular
_exptl_crystal_F_000 448
_exptl_crystal_size_max 0.106
_exptl_crystal_size_mid 0.081
_exptl_crystal_size_min 0.063
_refine_diff_density_max 0.405
_refine_diff_density_min -0.366
_refine_ls_extinction_coef 0.0082(5)
_refine_ls_extinction_expression Fc^*^=kFc[1+0.001xFc^2^\l^3^/sin(2\q)]^-1/4^
_refine_ls_extinction_method 'SHELXL97 (Sheldrick, 2008)'
_refine_ls_goodness_of_fit_ref 0.982
_refine_ls_matrix_type full
_refine_ls_number_parameters 16
_refine_ls_number_reflns 260
_refine_ls_number_restraints 0
_refine_ls_restrained_S_all 0.982
_refine_ls_R_factor_all 0.0339
_refine_ls_R_factor_gt 0.0162
_refine_ls_shift/su_max 0.000
_refine_ls_shift/su_mean 0.000
_refine_ls_structure_factor_coef Fsqd
_refine_ls_weighting_details 'calc w=1/[\s^2^(Fo^2^)+(0.0079P)^2^+0.0000P] where P=(Fo^2^+2Fc^2^)/3'
_refine_ls_weighting_scheme calc
_refine_ls_wR_factor_gt 0.0289
_refine_ls_wR_factor_ref 0.0322
_reflns_number_gt 174
_reflns_number_total 260
_reflns_threshold_expression I>2sigma(I)
_cod_data_source_file wm2715.cif
_cod_data_source_block I
_cod_original_sg_symbol_H-M 'I 41/a'
_cod_database_code 2237422
_cod_database_fobs_code 2237422

loop_
_symmetry_equiv_pos_as_xyz
'x, y, z'
'-x+1/2, -y, z+1/2'
'-y+3/4, x+1/4, z+1/4'
'y+3/4, -x+3/4, z+3/4'
'x+1/2, y+1/2, z+1/2'
'-x+1, -y+1/2, z+1'
'-y+5/4, x+3/4, z+3/4'
'y+5/4, -x+5/4, z+5/4'
'-x, -y, -z'
'x-1/2, y, -z-1/2'
'y-3/4, -x-1/4, -z-1/4'
'-y-3/4, x-3/4, -z-3/4'
'-x+1/2, -y+1/2, -z+1/2'
'x, y+1/2, -z'
'y-1/4, -x+1/4, -z+1/4'
'-y-1/4, x-1/4, -z-1/4'

loop_
_atom_site_type_symbol
_atom_site_label
_atom_site_fract_x
_atom_site_fract_y
_atom_site_fract_z
_atom_site_U_iso_or_equiv
_atom_site_adp_type
_atom_site_calc_flag
_atom_site_refinement_flags
_atom_site_occupancy
_atom_site_symmetry_multiplicity
La La 0.0000 0.2500 0.6250 0.01492(18) Uani d SP 0.6676(10) 4
Mo Mo 0.0000 0.2500 0.1250 0.01706(15) Uani d S 1 4
O O 0.1374(3) 0.0106(2) 0.20490(13) 0.0313(5) Uani d . 1 1

loop_
_atom_site_aniso_label
_atom_site_aniso_U_11
_atom_site_aniso_U_22
_atom_site_aniso_U_33
_atom_site_aniso_U_12
_atom_site_aniso_U_13
_atom_site_aniso_U_23
La 0.0171(2) 0.0171(2) 0.0107(2) 0.000 0.000 0.000
Mo 0.01534(18) 0.01534(18) 0.0205(2) 0.000 0.000 0.000
O 0.0209(8) 0.0329(9) 0.0403(9) 0.0048(6) 0.0031(9) 0.0105(7)

loop_
_atom_type_symbol
_atom_type_description
_atom_type_scat_dispersion_real
_atom_type_scat_dispersion_imag
_atom_type_scat_source
La La -0.2871 2.4523 'International Tables Vol C Tables 4.2.6.8 and 6.1.1.4'
Mo Mo -1.6832 0.6857 'International Tables Vol C Tables 4.2.6.8 and 6.1.1.4'
O O 0.0106 0.0060 'International Tables Vol C Tables 4.2.6.8 and 6.1.1.4'

loop_
_geom_angle_atom_site_label_1
_geom_angle_atom_site_label_2
_geom_angle_atom_site_label_3
_geom_angle_site_symmetry_1
_geom_angle_site_symmetry_3
_geom_angle
O La O 8_444 14_556 128.57(4)
O La O 8_444 3_455 75.70(7)
O La O 14_556 3_455 128.57(4)
O La O 8_444 9_556 128.57(4)
O La O 14_556 9_556 75.70(7)
O La O 3_455 9_556 128.57(4)
O La O 8_444 5_455 148.98(6)
O La O 14_556 5_455 68.24(3)
O La O 3_455 5_455 74.21(2)
O La O 9_556 5_455 77.64(5)
O La O 8_444 2 74.21(2)
O La O 14_556 2 77.64(5)
O La O 3_455 2 148.98(6)
O La O 9_556 2 68.24(3)
O La O 5_455 2 136.53(7)
O La O 8_444 16_556 77.64(5)
O La O 14_556 16_556 148.98(6)
O La O 3_455 16_556 68.24(3)
O La O 9_556 16_556 74.20(2)
O La O 5_455 16_556 97.88(2)
O La O 2 16_556 97.88(2)
O La O 8_444 11_666 68.24(3)
O La O 14_556 11_666 74.20(2)
O La O 3_455 11_666 77.64(5)
O La O 9_556 11_666 148.98(6)
O La O 5_455 11_666 97.88(2)
O La O 2 11_666 97.88(2)
O La O 16_556 11_666 136.53(7)
O La La 8_444 9_566 66.64(3)
O La La 14_556 9_566 103.00(3)
O La La 3_455 9_566 38.85(3)
O La La 9_556 9_566 161.84(3)
O La La 5_455 9_566 85.04(3)
O La La 2 9_566 129.62(3)
O La La 16_556 9_566 103.20(4)
O La La 11_666 9_566 38.79(3)
O La La 8_444 13_556 103.00(3)
O La La 14_556 13_556 38.85(3)
O La La 3_455 13_556 161.84(3)
O La La 9_556 13_556 66.64(3)
O La La 5_455 13_556 103.20(4)
O La La 2 13_556 38.79(3)
O La La 16_556 13_556 129.62(3)
O La La 11_666 13_556 85.04(3)
La La La 9_566 13_556 123.628(3)
O La La 8_444 13_456 161.84(3)
O La La 14_556 13_456 66.64(3)
O La La 3_455 13_456 103.00(3)
O La La 9_556 13_456 38.85(3)
O La La 5_455 13_456 38.79(3)
O La La 2 13_456 103.20(4)
O La La 16_556 13_456 85.04(3)
O La La 11_666 13_456 129.62(3)
La La La 9_566 13_456 123.628(3)
La La La 13_556 13_456 83.823(4)
O La La 8_444 9_556 38.85(3)
O La La 14_556 9_556 161.84(3)
O La La 3_455 9_556 66.64(3)
O La La 9_556 9_556 103.00(3)
O La La 5_455 9_556 129.62(3)
O La La 2 9_556 85.04(3)
O La La 16_556 9_556 38.79(3)
O La La 11_666 9_556 103.20(4)
La La La 9_566 9_556 83.823(4)
La La La 13_556 9_556 123.628(3)
La La La 13_456 9_556 123.628(3)
O Mo O 15 6_454 107.08(5)
O Mo O 15 12_666 114.36(10)
O Mo O 6_454 12_666 107.08(5)
O Mo O 15 . 107.08(5)
O Mo O 6_454 . 114.36(10)
O Mo O 12_666 . 107.08(5)
Mo O La . 9_556 134.75(7)
Mo O La . 5_544 120.66(7)
La O La 9_556 5_544 102.36(5)

loop_
_geom_bond_atom_site_label_1
_geom_bond_atom_site_label_2
_geom_bond_site_symmetry_2
_geom_bond_distance
_geom_bond_publ_flag
La O 8_444 2.5728(14) y
La O 14_556 2.5728(14) ?
La O 3_455 2.5728(14) ?
La O 9_556 2.5728(14) ?
La O 5_455 2.5766(14) ?
La O 2 2.5766(14) y
La O 16_556 2.5766(14) ?
La O 11_666 2.5766(14) ?
La La 9_566 4.01199(17) ?
La La 13_556 4.01199(16) ?
La La 13_456 4.01199(16) ?
La La 9_556 4.01200(17) ?
Mo O 15 1.7605(14) ?
Mo O 6_454 1.7605(14) ?
Mo O 12_666 1.7605(14) ?
Mo O . 1.7606(14) y
O La 9_556 2.5728(14) ?
O La 5_544 2.5766(14) ?
